data_1100352
loop_
_publ_author_name
'Reetz, Manfred T.'
'Kayser, Frank'
'Harms, Klaus'

_publ_section_title
;
 Cycloaddition reactions of \l-amino \a,\b-didehydro amino acid esters:
 a test case for the principle of 1,3-allylic strain
;
_journal_coden_ASTM TELEAY
_journal_issue 24
_journal_name_full 'Tetrahedron Letters'
_journal_page_first 3453
_journal_page_last 3456
_journal_paper_doi 10.1016/s0040-4039(00)92661-3
_journal_volume 33
_journal_year 1992
_chemical_formula_sum 'C22 H26 N2 O3'
_space_group_IT_number 19
_symmetry_cell_setting orthorhombic
_symmetry_Int_Tables_number 19
_symmetry_space_group_name_Hall 'P 2ac 2ab'
_symmetry_space_group_name_H-M 'P 21 21 21'
_cell_angle_alpha 90
_cell_angle_beta 90
_cell_angle_gamma 90
_cell_formula_units_Z 4
_cell_length_a 9.095(1)
_cell_length_b 10.164(1)
_cell_length_c 22.410(2)
_cod_database_code 1100352

loop_
_symmetry_equiv_pos_site_id
_symmetry_equiv_pos_as_xyz
1 x,y,z
2 1/2+x,1/2-y,-z
3 -x,1/2+y,1/2-z
4 1/2-x,-y,1/2+z

loop_
_atom_site_label
_atom_site_type_symbol
_atom_site_fract_x
_atom_site_fract_y
_atom_site_fract_z
N1 N 0.1992(2) 0.8091(2) -0.1726(1)
N2 N 0.0370(2) 0.7498(2) -0.0080(1)
O1 O 0.1065(2) 0.5262(2) 0.0508(1)
O2 O 0.3027(2) 0.4962(2) -0.0075(1)
O3 O 0.2211(2) 0.8116(2) 0.0526(1)
C1 C -0.0285(3) 0.6776(3) -0.1821(1)
C2 C 0.0810(3) 0.7410(2) -0.1396(1)
C3 C 0.1360(3) 0.6448(2) -0.0947(1)
C4 C 0.1203(2) 0.6497(2) -0.0364(1)
C5 C 0.1878(3) 0.5516(2) 0.0033(1)
C6 C 0.1655(2) 0.4415(2) 0.0968(1)
C7 C 0.20620 0.51970 0.14950
C8 C 0.0939(3) 0.8207(3) 0.0354(1)
C9 C 0.2813(3) 0.9010(3) -0.1351(1)
C10 C 0.3016(3) 0.7208(3) -0.2036(1)
C11 C 0.1948(3) 1.0190(3) -0.1149(1)
C12 C 0.0988(3) 1.0813(3) -0.1526(1)
C13 C 0.0280(3) 1.1947(3) -0.1348(2)
C14 C 0.0509(5) 1.2452(4) -0.0798(3)
C15 C 0.1458(5) 1.1836(4) -0.0421(2)
C16 C 0.2174(4) 1.0713(3) -0.0596(1)
C17 C 0.3760(3) 0.7852(2) -0.2557(1)
C18 C 0.3073(3) 0.8728(3) -0.2921(1)
C19 C 0.3731(3) 0.9240(3) -0.3424(1)
C20 C 0.5141(3) 0.8874(3) -0.3561(1)
C21 C 0.5878(3) 0.8032(3) -0.3201(1)
C22 C 0.5210(3) 0.7515(3) -0.2701(1)
H1 H -0.0367(26) 0.7550(31) -0.0202(11)
H2 H -0.11630 0.65380 -0.16090
H3 H 0.01130 0.60120 -0.20140
H4 H -0.05140 0.74310 -0.21150
H5 H 0.03080 0.80780 -0.11720
H6 H 0.18860 0.57040 -0.11010
H7 H 0.09240 0.37790 0.10790
H8 H 0.25100 0.39700 0.08190
H9 H 0.24790 0.46420 0.17980
H10 H 0.12890 0.57190 0.16660
H11 H 0.28110 0.57650 0.13380
H12 H 0.03140 0.88330 0.05500
H13 H 0.31290 0.85440 -0.10010
H14 H 0.36560 0.93070 -0.15700
H15 H 0.37530 0.69240 -0.17570
H16 H 0.24780 0.64590 -0.21790
H17 H 0.07990 1.04500 -0.19140
H18 H -0.03770 1.23820 -0.16200
H19 H 0.00050 1.32380 -0.06770
H20 H 0.16230 1.21970 -0.00310
H21 H 0.28350 1.02870 -0.03240
H22 H 0.20900 0.89990 -0.28260
H23 H 0.32080 0.98410 -0.36770
H24 H 0.56090 0.92230 -0.39110
H25 H 0.68720 0.77920 -0.32960
H26 H 0.57450 0.69180 -0.24500

loop_
_atom_type_symbol
_atom_type_radius_bond
C 0.68
H 0.23
N 0.68
O 0.68
